data_9017383
loop_
_publ_author_name
'Fang, Q.'
'Bai, W.'
'Yang, J.'
'Rong, H.'
'Shi, N.'
'Li, G.'
'Xiong, M.'
'Ma, Z.'

_publ_section_title
;
 Titanium, Ti, a new mineral species from Luobusha, Tibet, China
;
_journal_name_full 'Acta Geologica Sinica'
_journal_page_first 1275
_journal_page_last 1280
_journal_volume 87
_journal_year 2013
_chemical_compound_source 'Harzburgite formation, Luobusha ophiolite, Indus-Yarlong suture zone, China'
_chemical_formula_sum Ti
_chemical_name_mineral Titanium
_space_group_IT_number 194
_space_group_name_Hall '-P 6c 2c'
_space_group_name_H-M_alt 'P 63/m m c'
_symmetry_space_group_name_H-M 'P 63/m m c'
_cell_angle_alpha 90
_cell_angle_beta 90
_cell_angle_gamma 120
_cell_length_a 2.950
_cell_length_b 2.950
_cell_length_c 4.686
_cell_formula_units_Z 2
_cell_volume 35.316
_database_code_amcsd 0020263
_exptl_crystal_density_diffrn 4.503
_cod_data_source_file inputs/fixed/downloads/14/14146.cif
_cod_data_source_block 14146
_cod_database_code 9017383

loop_
_space_group_symop_operation_xyz
x,y,z
-x,-x+y,1/2+z
x,x-y,1/2-z
-x+y,-x,1/2-z
x-y,x,1/2+z
-y,-x,z
y,x,-z
y,-x+y,-z
-y,x-y,z
x-y,-y,1/2+z
-x+y,y,1/2-z
x,y,1/2-z
-x,-y,1/2+z
x,x-y,z
-x,-x+y,-z
x-y,x,-z
-x+y,-x,z
y,x,1/2+z
-y,-x,1/2-z
-y,x-y,1/2-z
y,-x+y,1/2+z
-x+y,y,z
x-y,-y,-z
-x,-y,-z

loop_
_atom_site_label
_atom_site_fract_x
_atom_site_fract_y
_atom_site_fract_z
Ti 0.33333 0.66667 0.25000

loop_
_cod_related_entry_id
_cod_related_entry_database
_cod_related_entry_code
1 AMCSD 0020263
